data_4127361
loop_
_publ_author_name
'Ejegbavwo, Otega A.'
'Martin, Corey R.'
'Olorunfemi, Oyindamola A.'
'Leith, Gabrielle A.'
'Ly, Richard T.'
'Rice, Allison M.'
'Dolgopolova, Ekaterina A.'
'Smith, Mark D.'
'Karakalos, Stavros G.'
'Birkner, Nancy'
'Powell, Brian A.'
'Pandey, Shubham'
'Koch, Robert J.'
'Misture, Scott T.'
'Loye, Hans-Conrad Zur'
'Phillpot, Simon R.'
'Brinkman, Kyle S.'
'Shustova, Natalia B.'

_publ_section_title
;
 Thermodynamics and Electronic Properties of Heterometallic Multinuclear
 Actinide-Containing Metal-Organic Frameworks with &quot;Structural
 Memory&quot;.
;
_journal_issue 29
_journal_name_full 'Journal of the American Chemical Society'
_journal_page_first 11628
_journal_page_last 11640
_journal_paper_doi 10.1021/jacs.9b04737
_journal_volume 141
_journal_year 2019
_chemical_formula_moiety 'C80 H60 O38 Th6'
_chemical_formula_sum 'C80 H60 O38 Th6'
_chemical_formula_weight 3021.52
_space_group_crystal_system tetragonal
_space_group_IT_number 131
_space_group_name_Hall '-P 4c 2'
_space_group_name_H-M_alt 'P 42/m m c'
_symmetry_space_group_name_Hall '-P 4c 2'
_symmetry_space_group_name_H-M 'P 42/m m c'
_atom_sites_solution_hydrogens mixed
_atom_sites_solution_primary dual
_audit_creation_date 2018-12-17
_audit_creation_method
;
Olex2 1.2
(compiled 2018.05.29 svn.r3508 for OlexSys, GUI svn.r5506)
;
_cell_angle_alpha 90
_cell_angle_beta 90
_cell_angle_gamma 90
_cell_formula_units_Z 2
_cell_length_a 23.8372(9)
_cell_length_b 23.8372(9)
_cell_length_c 19.7212(8)
_cell_measurement_reflns_used 9826
_cell_measurement_temperature 100(2)
_cell_measurement_theta_max 26.365
_cell_measurement_theta_min 2.171
_cell_volume 11205.8(8)
_computing_cell_refinement 'SAINT+ Ver. 8.38A (Bruker-AXS, 2016)'
_computing_data_collection 'Bruker APEX3 v2016.5-0 (Bruker, 2016)'
_computing_data_reduction 'SAINT+ Ver. 8.38A (Bruker-AXS, 2016)'
_computing_molecular_graphics 'Olex2 (Dolomanov et al., 2009)'
_computing_publication_material 'Olex2 (Dolomanov et al., 2009)'
_computing_structure_refinement 'XL (Sheldrick, 2008)'
_computing_structure_solution 'ShelXT (Sheldrick, 2015)'
_diffrn_ambient_temperature 100(2)
_diffrn_detector 'Bruker PHOTON-100 area detector'
_diffrn_detector_area_resol_mean 10.4
_diffrn_detector_type 'CMOS area detector'
_diffrn_measured_fraction_theta_full 0.992
_diffrn_measured_fraction_theta_max 0.992
_diffrn_measurement_device 'three-circle diffractometer'
_diffrn_measurement_device_type 'Bruker D8 QUEST'
_diffrn_measurement_method '\w and \f scans'
_diffrn_radiation_monochromator 'mirror optics'
_diffrn_radiation_probe x-ray
_diffrn_radiation_type MoK\a
_diffrn_radiation_wavelength 0.71073
_diffrn_reflns_av_R_equivalents 0.0779
_diffrn_reflns_av_unetI/netI 0.0214
_diffrn_reflns_Laue_measured_fraction_full 0.992
_diffrn_reflns_Laue_measured_fraction_max 0.992
_diffrn_reflns_limit_h_max 29
_diffrn_reflns_limit_h_min -29
_diffrn_reflns_limit_k_max 29
_diffrn_reflns_limit_k_min -29
_diffrn_reflns_limit_l_max 24
_diffrn_reflns_limit_l_min -24
_diffrn_reflns_number 133227
_diffrn_reflns_point_group_measured_fraction_full 0.992
_diffrn_reflns_point_group_measured_fraction_max 0.992
_diffrn_reflns_theta_full 26.388
_diffrn_reflns_theta_max 26.388
_diffrn_reflns_theta_min 0.854
_diffrn_source 'microfocus sealed X-ray tube'
_diffrn_source_type 'Incoatec I\ms'
_diffrn_standards_number 0
_exptl_absorpt_coefficient_mu 4.001
_exptl_absorpt_correction_T_max 0.7454
_exptl_absorpt_correction_T_min 0.5901
_exptl_absorpt_correction_type multi-scan
_exptl_absorpt_process_details
;
SADABS-2016/2 (Bruker,2016/2) was used for absorption correction.
wR2(int) was 0.0842 before and 0.0676 after correction.
The Ratio of minimum to maximum transmission is 0.7917.
The \l/2 correction factor is Not present.
;
_exptl_crystal_colour colourless
_exptl_crystal_colour_primary colourless
_exptl_crystal_density_diffrn 0.895
_exptl_crystal_description needle
_exptl_crystal_F_000 2768
_exptl_crystal_size_max 0.14
_exptl_crystal_size_mid 0.06
_exptl_crystal_size_min 0.04
_refine_diff_density_max 1.870
_refine_diff_density_min -1.362
_refine_diff_density_rms 0.183
_refine_ls_extinction_coef 0.00042(6)
_refine_ls_extinction_expression Fc^*^=kFc[1+0.001xFc^2^\l^3^/sin(2\q)]^-1/4^
_refine_ls_extinction_method 'SHELXL-2018/3 (Sheldrick 2018)'
_refine_ls_goodness_of_fit_ref 1.072
_refine_ls_hydrogen_treatment constr
_refine_ls_matrix_type full
_refine_ls_number_parameters 152
_refine_ls_number_reflns 6171
_refine_ls_number_restraints 66
_refine_ls_restrained_S_all 1.100
_refine_ls_R_factor_all 0.0578
_refine_ls_R_factor_gt 0.0463
_refine_ls_shift/su_max 0.001
_refine_ls_shift/su_mean 0.000
_refine_ls_structure_factor_coef Fsqd
_refine_ls_weighting_details 'w=1/[\s^2^(Fo^2^)+(0.0779P)^2^+66.5253P] where P=(Fo^2^+2Fc^2^)/3'
_refine_ls_weighting_scheme calc
_refine_ls_wR_factor_gt 0.1295
_refine_ls_wR_factor_ref 0.1424
_reflns_Friedel_coverage 0.000
_reflns_number_gt 4946
_reflns_number_total 6171
_reflns_threshold_expression 'I > 2\s(I)'
_cod_data_source_file ja9b04737_si_010.cif
_cod_data_source_block oae4135c_sq
_cod_depositor_comments
;
The following automatic conversions were performed:

'_diffrn_radiation_probe' value 'X-ray' changed to 'x-ray' according
to
/home/data/users/saulius/crontab/automatic-downloads/current/ACS/lib/dictionaries/cif_core.dic
dictionary named 'cif_core.dic' version 2.4.2 from 2011-04-26.

Automatic conversion script
Id: cif_fix_values 4973 2017-02-22 13:04:09Z antanas 
;
_cod_original_cell_volume 11205.8(10)
_cod_database_code 4127361
_shelx_shelxl_version_number 2018/3
_shelx_space_group_comment
;
The symmetry employed for this shelxl refinement is uniquely defined
by the following loop, which should always be used as a source of
symmetry information in preference to the above space-group names.
They are only intended as comments.
;
_shelx_estimated_absorpt_t_max 0.856
_shelx_estimated_absorpt_t_min 0.604
_olex2_refinement_description
;
1. Fixed Uiso
 At 1.2 times of:
  All C(H) groups
 At 1.5 times of:
  All C(H,H,H) groups
2. Restrained distances
 C8-C4 = C14-C12
 1.54 with sigma of 0.01
 C13-C13_$1
 1.5 with sigma of 0.01
 C9-C10
 1.48 with sigma of 0.015
 C11-C10
 1.39 with sigma of 0.015
 C12-C11
 1.39 with sigma of 0.015
 C13-C12
 1.39 with sigma of 0.015
 C11-C14 \\sim C13-C14
 with sigma of 0.015
3. Restrained planarity
 C9, C10, C11, C12, C13, C14
 with sigma of 0.01
4. Rigid bond restraints
 C4, C8
 with sigma for 1-2 distances of 0.01 and sigma for 1-3 distances of 0.01
5. Uiso/Uaniso restraints and constraints
Uanis(C4) \\sim Ueq, Uanis(C5) \\sim Ueq, Uanis(C6) \\sim Ueq, Uanis(C3) \\sim
Ueq, Uanis(C7) \\sim Ueq, Uanis(C2) \\sim Ueq, Uanis(C1) \\sim Ueq, Uanis(O5)
\\sim Ueq, Uanis(C8) \\sim Ueq: with sigma of 0.01 and sigma for terminal atoms
of 0.02
6. Others
 Fixed Sof: C11(0.5) H11(0.5) C12(0.5) H12(0.25) C14(0.25) H14A(0.25)
 H14B(0.25) H14C(0.25) O6(0.25)
 Fixed Uiso: C13(0.25) C14(0.25)
7.a Riding coordinates:
 C11(H11), C12(H12), C14(H14A,H14B,H14C)
7.b Aromatic/amide H refined with riding coordinates:
 C3(H3), C6(H6), C7(H7)
7.c Idealised Me refined as rotating group:
 C8(H8A,H8B,H8C)
;
_platon_squeeze_void_probe_radius 1.20
_olex2_submission_special_instructions 'No special instructions were received'

loop_
_space_group_symop_operation_xyz
'x, y, z'
'-x, -y, z'
'-y, x, z+1/2'
'y, -x, z+1/2'
'-x, y, -z'
'x, -y, -z'
'y, x, -z+1/2'
'-y, -x, -z+1/2'
'-x, -y, -z'
'x, y, -z'
'y, -x, -z-1/2'
'-y, x, -z-1/2'
'x, -y, z'
'-x, y, z'
'-y, -x, z-1/2'
'y, x, z-1/2'

loop_
_atom_site_label
_atom_site_type_symbol
_atom_site_fract_x
_atom_site_fract_y
_atom_site_fract_z
_atom_site_U_iso_or_equiv
_atom_site_adp_type
_atom_site_occupancy
_atom_site_site_symmetry_order
_atom_site_calc_flag
_atom_site_refinement_flags_posn
_atom_site_refinement_flags_adp
_atom_site_refinement_flags_occupancy
Th1 Th 0.000000 0.41760(2) 0.40033(2) 0.03939(15) Uani 1 2 d S T P
Th2 Th 0.11537(2) 0.500000 0.500000 0.02486(15) Uani 1 4 d S T P
O1 O 0.0569(4) 0.5804(5) 0.500000 0.092(4) Uani 1 2 d S T P
O2 O 0.0550(4) 0.500000 0.4056(6) 0.083(3) Uani 1 2 d S T P
O3 O 0.1628(2) 0.4348(3) 0.4207(3) 0.0593(15) Uani 1 1 d . . .
O4 O 0.0951(3) 0.3915(3) 0.3643(4) 0.088(2) Uani 1 1 d . . .
C1 C 0.1452(4) 0.4010(4) 0.3781(5) 0.070(3) Uani 1 1 d . U .
C2 C 0.1881(4) 0.3688(5) 0.3395(6) 0.080(3) Uani 1 1 d . U .
C3 C 0.2430(5) 0.3687(5) 0.3570(7) 0.095(4) Uani 1 1 d . U .
H3 H 0.254964 0.389835 0.395235 0.113 Uiso 1 1 calc R . .
C4 C 0.2827(6) 0.3377(6) 0.3193(8) 0.117(5) Uani 1 1 d D U .
C5 C 0.2642(5) 0.3032(6) 0.2680(8) 0.108(4) Uani 1 1 d . U .
C6 C 0.2069(7) 0.3019(7) 0.2461(8) 0.135(6) Uani 1 1 d . U .
H6 H 0.195425 0.278535 0.209691 0.163 Uiso 1 1 calc R . .
C7 C 0.1682(6) 0.3365(6) 0.2804(7) 0.120(5) Uani 1 1 d . U .
H7 H 0.130297 0.338885 0.265796 0.145 Uiso 1 1 calc R . .
C8 C 0.3441(7) 0.3376(11) 0.3469(12) 0.225(10) Uani 1 1 d D U .
H8A H 0.343713 0.345692 0.395627 0.338 Uiso 1 1 calc GR . .
H8B H 0.366038 0.366324 0.323275 0.338 Uiso 1 1 calc GR . .
H8C H 0.361052 0.300680 0.339185 0.338 Uiso 1 1 calc GR . .
O5 O 0.000000 0.4521(5) 0.2813(4) 0.084(3) Uani 1 2 d S TU P
C9 C 0.000000 0.500000 0.2565(12) 0.084(6) Uiso 1 4 d DS T P
C10 C 0.000000 0.500000 0.1814(13) 0.133(11) Uiso 1 4 d DS T P
C11 C 0.0206(9) 0.4536(10) 0.1453(14) 0.169(16) Uiso 0.5 1 d D . .
H11 H 0.031987 0.420488 0.169428 0.203 Uiso 0.5 1 d R . .
C12 C 0.0211(9) 0.4525(9) 0.0736(14) 0.192(19) Uiso 0.5 1 d D . .
H12 H 0.038069 0.422312 0.048843 0.230 Uiso 0.25 1 d R . .
C13 C 0.000000 0.500000 0.0381(3) 0.250 Uiso 1 4 d DS T P
C14 C 0.0440(18) 0.4009(12) 0.0353(17) 0.250 Uiso 0.25 1 d D . .
H14A H 0.041979 0.404538 -0.013264 0.375 Uiso 0.25 1 d R . .
H14B H 0.082629 0.399568 0.049076 0.375 Uiso 0.25 1 d R . .
H14C H 0.025469 0.366988 0.049006 0.375 Uiso 0.25 1 d R . .
O6 O 0.2273(10) 0.5138(14) 0.500000 0.126(10) Uiso 0.5 2 d S T P
O7 O 0.000000 0.3325(7) 0.3077(9) 0.166(8) Uani 1 2 d S T P
O8 O 0.000000 0.3153(4) 0.4443(8) 0.125(5) Uani 1 2 d S T P

loop_
_atom_site_aniso_label
_atom_site_aniso_U_11
_atom_site_aniso_U_22
_atom_site_aniso_U_33
_atom_site_aniso_U_23
_atom_site_aniso_U_13
_atom_site_aniso_U_12
Th1 0.0362(2) 0.0476(2) 0.0344(2) -0.02579(15) 0.000 0.000
Th2 0.0213(2) 0.0245(2) 0.0288(2) 0.000 0.000 0.000
O1 0.095(7) 0.150(10) 0.032(4) 0.000 0.000 0.092(7)
O2 0.078(6) 0.042(5) 0.128(9) 0.000 -0.067(6) 0.000
O3 0.047(3) 0.057(3) 0.073(4) -0.010(3) 0.024(3) 0.017(3)
O4 0.057(4) 0.102(5) 0.106(5) -0.063(5) 0.028(4) 0.022(4)
C1 0.055(5) 0.072(5) 0.082(6) -0.012(5) 0.035(4) 0.022(4)
C2 0.061(5) 0.084(6) 0.096(6) -0.037(5) 0.030(5) 0.017(5)
C3 0.071(6) 0.092(6) 0.121(8) -0.040(6) 0.022(6) 0.011(5)
C4 0.100(7) 0.114(8) 0.137(8) -0.047(7) 0.040(6) 0.021(6)
C5 0.083(6) 0.110(7) 0.132(8) -0.047(7) 0.043(6) 0.024(6)
C6 0.136(9) 0.136(9) 0.134(9) -0.057(7) 0.025(7) 0.021(7)
C7 0.103(7) 0.125(8) 0.133(8) -0.060(7) 0.033(7) 0.022(6)
C8 0.143(11) 0.265(19) 0.268(19) -0.068(16) 0.010(13) 0.034(14)
O5 0.096(6) 0.117(7) 0.039(4) -0.027(5) 0.000 0.000
O7 0.109(10) 0.167(14) 0.222(18) -0.149(14) 0.000 0.000
O8 0.083(7) 0.065(6) 0.227(15) -0.074(8) 0.000 0.000

loop_
_atom_type_symbol
_atom_type_description
_atom_type_scat_dispersion_real
_atom_type_scat_dispersion_imag
_atom_type_scat_source
C C 0.0033 0.0016 'International Tables Vol C Tables 4.2.6.8 and 6.1.1.4'
H H 0.0000 0.0000 'International Tables Vol C Tables 4.2.6.8 and 6.1.1.4'
O O 0.0106 0.0060 'International Tables Vol C Tables 4.2.6.8 and 6.1.1.4'
Th Th -7.2400 8.8979 'International Tables Vol C Tables 4.2.6.8 and 6.1.1.4'

loop_
_geom_angle_atom_site_label_1
_geom_angle_atom_site_label_2
_geom_angle_atom_site_label_3
_geom_angle
_geom_angle_site_symmetry_1
_geom_angle_site_symmetry_3
Th2 Th1 Th1 59.840(6) . 2_565
Th2 Th1 Th1 59.841(6) 9_566 2_565
Th2 Th1 Th2 89.404(11) . 9_566
O1 Th1 Th1 88.9(3) 13_565 2_565
O1 Th1 Th1 88.9(3) 9_566 2_565
O1 Th1 Th2 88.6(3) 13_565 9_566
O1 Th1 Th2 34.6(2) 9_566 9_566
O1 Th1 Th2 34.6(2) 13_565 .
O1 Th1 Th2 88.6(3) 9_566 .
O1 Th1 O1 69.1(4) 13_565 9_566
O1 Th1 O4 73.7(3) 13_565 .
O1 Th1 O4 140.1(3) 13_565 14
O1 Th1 O4 73.7(3) 9_566 14
O1 Th1 O4 140.1(3) 9_566 .
O1 Th1 O5 140.4(2) 9_566 .
O1 Th1 O5 140.4(2) 13_565 .
O1 Th1 O7 124.4(5) 13_565 .
O1 Th1 O7 124.4(5) 9_566 .
O1 Th1 O8 75.1(4) 13_565 .
O1 Th1 O8 75.1(4) 9_566 .
O2 Th1 Th1 33.8(2) 2_565 2_565
O2 Th1 Th1 33.8(2) . 2_565
O2 Th1 Th2 87.2(3) 2_565 .
O2 Th1 Th2 33.9(2) . .
O2 Th1 Th2 87.2(3) . 9_566
O2 Th1 Th2 33.9(2) 2_565 9_566
O2 Th1 O1 68.5(3) . 13_565
O2 Th1 O1 105.2(4) 2_565 13_565
O2 Th1 O1 105.2(4) . 9_566
O2 Th1 O1 68.5(3) 2_565 9_566
O2 Th1 O2 67.4(4) . 2_565
O2 Th1 O4 137.3(3) 2_565 .
O2 Th1 O4 137.3(3) . 14
O2 Th1 O4 73.2(3) 2_565 14
O2 Th1 O4 73.2(3) . .
O2 Th1 O5 76.5(3) . .
O2 Th1 O5 76.5(3) 2_565 .
O2 Th1 O7 130.3(4) . .
O2 Th1 O7 130.3(4) 2_565 .
O2 Th1 O8 140.2(2) . .
O2 Th1 O8 140.2(2) 2_565 .
O4 Th1 Th1 104.66(19) . 2_565
O4 Th1 Th1 104.66(19) 14 2_565
O4 Th1 Th2 67.88(16) 14 9_566
O4 Th1 Th2 67.88(16) . .
O4 Th1 Th2 157.23(16) 14 .
O4 Th1 Th2 157.23(16) . 9_566
O4 Th1 O4 134.8(3) 14 .
O4 Th1 O5 79.1(2) . .
O4 Th1 O5 79.1(2) 14 .
O4 Th1 O7 67.55(16) . .
O4 Th1 O7 67.55(16) 14 .
O4 Th1 O8 81.9(2) . .
O4 Th1 O8 81.9(2) 14 .
O5 Th1 Th1 70.7(3) . 2_565
O5 Th1 Th2 107.97(17) . 9_566
O5 Th1 Th2 107.97(17) . .
O5 Th1 O7 67.3(5) . .
O5 Th1 O8 128.9(4) . .
O7 Th1 Th1 138.0(5) . 2_565
O7 Th1 Th2 135.22(3) . .
O7 Th1 Th2 135.22(3) . 9_566
O8 Th1 Th1 160.4(3) . 2_565
O8 Th1 Th2 107.8(2) . .
O8 Th1 Th2 107.8(2) . 9_566
O8 Th1 O7 61.6(6) . .
Th1 Th2 Th1 90.596(11) 10_556 2_565
O1 Th2 Th1 89.6(3) 13_565 2_565
O1 Th2 Th1 34.91(16) 13_565 10_556
O1 Th2 Th1 34.91(16) . 2_565
O1 Th2 Th1 89.6(3) . 10_556
O1 Th2 O1 107.9(7) . 13_565
O1 Th2 O3 76.2(3) . 13_565
O1 Th2 O3 140.88(15) 13_565 6_566
O1 Th2 O3 140.88(15) 13_565 13_565
O1 Th2 O3 76.2(3) 13_565 10_556
O1 Th2 O3 76.2(3) . 6_566
O1 Th2 O3 76.2(3) 13_565 .
O1 Th2 O3 140.88(15) . .
O1 Th2 O3 140.88(15) . 10_556
O1 Th2 O6 119.0(8) . .
O1 Th2 O6 133.0(8) . 13_565
O1 Th2 O6 133.0(8) 13_565 .
O1 Th2 O6 119.0(8) 13_565 13_565
O2 Th2 Th1 34.12(14) 10_556 10_556
O2 Th2 Th1 34.12(14) . 2_565
O2 Th2 Th1 88.2(3) 10_556 2_565
O2 Th2 Th1 88.2(3) . 10_556
O2 Th2 O1 68.9(2) . .
O2 Th2 O1 68.9(2) 10_556 .
O2 Th2 O1 68.9(2) 10_556 13_565
O2 Th2 O1 68.9(2) . 13_565
O2 Th2 O2 104.6(6) 10_556 .
O2 Th2 O3 141.12(14) 10_556 .
O2 Th2 O3 141.12(14) . 10_556
O2 Th2 O3 77.3(3) . 13_565
O2 Th2 O3 77.3(3) 10_556 10_556
O2 Th2 O3 77.3(3) . .
O2 Th2 O3 141.12(14) . 6_566
O2 Th2 O3 141.12(14) 10_556 13_565
O2 Th2 O3 77.3(3) 10_556 6_566
O2 Th2 O6 127.4(3) 10_556 13_565
O2 Th2 O6 127.4(3) . 13_565
O2 Th2 O6 127.4(3) 10_556 .
O2 Th2 O6 127.4(3) . .
O3 Th2 Th1 162.47(15) 10_556 2_565
O3 Th2 Th1 108.61(16) . 2_565
O3 Th2 Th1 108.86(14) . 10_556
O3 Th2 Th1 162.47(15) 13_565 10_556
O3 Th2 Th1 71.87(15) 13_565 2_565
O3 Th2 Th1 108.61(16) 6_566 10_556
O3 Th2 Th1 108.86(14) 6_566 2_565
O3 Th2 Th1 71.87(15) 10_556 10_556
O3 Th2 O3 77.7(3) 13_565 .
O3 Th2 O3 125.7(3) 13_565 10_556
O3 Th2 O3 78.2(3) 10_556 .
O3 Th2 O3 77.7(3) 6_566 10_556
O3 Th2 O3 125.7(3) 6_566 .
O3 Th2 O3 78.2(3) 6_566 13_565
O3 Th2 O6 58.0(5) 13_565 .
O3 Th2 O6 67.9(5) . .
O3 Th2 O6 67.9(5) 10_556 .
O3 Th2 O6 58.0(5) . 13_565
O3 Th2 O6 58.0(5) 6_566 .
O3 Th2 O6 67.9(5) 6_566 13_565
O3 Th2 O6 58.0(5) 10_556 13_565
O3 Th2 O6 67.9(5) 13_565 13_565
O6 Th2 Th1 129.6(5) . 2_565
O6 Th2 Th1 139.4(4) . 10_556
O6 Th2 Th1 129.6(5) 13_565 10_556
O6 Th2 Th1 139.4(5) 13_565 2_565
O6 Th2 O6 14.0(14) . 13_565
Th1 O1 Th1 110.8(4) 2_565 9_566
Th2 O1 Th1 110.5(3) . 9_566
Th2 O1 Th1 110.5(3) . 2_565
Th1 O2 Th1 112.4(4) 2_565 .
Th2 O2 Th1 112.0(3) . .
Th2 O2 Th1 112.0(3) . 2_565
C1 O3 Th2 132.9(5) . .
C1 O4 Th1 140.9(6) . .
O3 C1 O4 126.4(7) . .
O3 C1 C2 116.7(9) . .
O4 C1 C2 117.0(10) . .
C3 C2 C1 122.3(10) . .
C3 C2 C7 120.7(9) . .
C7 C2 C1 116.9(10) . .
C2 C3 H3 119.5 . .
C2 C3 C4 120.9(12) . .
C4 C3 H3 119.5 . .
C3 C4 C8 116.4(14) . .
C5 C4 C3 119.0(12) . .
C5 C4 C8 123.8(13) . .
C4 C5 C5 121.5(13) . 7
C4 C5 C6 122.7(11) . .
C6 C5 C5 115.8(12) . 7
C5 C6 H6 121.1 . .
C7 C6 C5 117.9(14) . .
C7 C6 H6 121.1 . .
C2 C7 H7 120.9 . .
C6 C7 C2 118.3(14) . .
C6 C7 H7 120.9 . .
C4 C8 H8A 109.5 . .
C4 C8 H8B 109.5 . .
C4 C8 H8C 109.5 . .
H8A C8 H8B 109.5 . .
H8A C8 H8C 109.5 . .
H8B C8 H8C 109.5 . .
C9 O5 Th1 132.5(12) . .
O5 C9 O5 134(2) 2_565 .
O5 C9 C10 113.2(11) 2_565 .
O5 C9 C10 113.2(11) . .
C11 C10 C9 120.5(17) 14 .
C11 C10 C9 120.5(17) 13_565 .
C11 C10 C9 120.5(17) . .
C11 C10 C9 120.5(17) 2_565 .
C11 C10 C11 104(3) . 13_565
C11 C10 C11 40.9(18) 13_565 2_565
C11 C10 C11 40.9(18) . 14
C11 C10 C11 119(3) 14 13_565
C11 C10 C11 104(3) 14 2_565
C11 C10 C11 119(3) . 2_565
C10 C11 H11 119.6 . .
C10 C11 C12 103(2) . 14
C10 C11 C12 122(3) . .
C11 C11 C10 69.5(9) 14 .
C11 C11 H11 106.4 14 .
C11 C11 C12 54.9(11) 14 14
C11 C11 C12 90.5(7) 14 .
C12 C11 H11 118.5 . .
C12 C11 H11 123.7 14 .
C12 C11 C12 35.6(13) . 14
C11 C12 C11 34.6(13) . 14
C11 C12 H12 132.1 14 .
C11 C12 H12 121.7 . .
C11 C12 C13 118(3) . .
C11 C12 C14 120.5(17) . .
C12 C12 C11 54.9(11) 14 14
C12 C12 C11 89.5(7) 14 .
C12 C12 H12 115.0 14 .
C12 C12 C13 69.3(9) 14 .
C12 C12 C14 110.7(9) 14 .
C13 C12 C11 101(2) . 14
C13 C12 H12 119.8 . .
C13 C12 C14 121.3(16) . .
C14 C12 C11 128.0(14) . 14
C14 C12 H12 4.9 . .
C12 C13 C12 106(2) 13_565 .
C12 C13 C12 41.4(19) 14 .
C12 C13 C12 121(3) 2_565 .
C12 C13 C12 41.4(19) 13_565 2_565
C12 C13 C12 121(3) 13_565 14
C12 C13 C12 106(2) 2_565 14
C12 C13 C13 119.4(13) 13_565 5
C12 C13 C13 119.4(13) . 5
C12 C13 C13 119.4(13) 14 5
C12 C13 C13 119.4(13) 2_565 5
C12 C14 H12 7.9 . .
C12 C14 H14A 113.4 . .
C12 C14 H14B 103.1 . .
C12 C14 H14C 111.7 . .
H12 C14 H14A 111.0 . .
H12 C14 H14B 97.4 . .
H12 C14 H14C 119.2 . .
C14 C14 C12 119.3(9) 10 .
C14 C14 H12 116.7 10 .
C14 C14 H14A 5.9 10 .
C14 C14 H14B 106.4 10 .
C14 C14 H14C 106.4 10 .
H14A C14 H14B 109.4 . .
H14A C14 H14C 109.5 . .
H14B C14 H14C 109.5 . .
O6 O6 Th2 83.0(7) 13_565 .

loop_
_geom_bond_atom_site_label_1
_geom_bond_atom_site_label_2
_geom_bond_distance
_geom_bond_site_symmetry_2
Th1 Th1 3.9284(8) 2_565
Th1 Th2 3.9096(4) .
Th1 Th2 3.9097(4) 9_566
Th1 O1 2.388(6) 13_565
Th1 O1 2.388(6) 9_566
Th1 O2 2.364(6) .
Th1 O2 2.364(6) 2_565
Th1 O4 2.455(6) .
Th1 O4 2.455(6) 14
Th1 O5 2.487(10) .
Th1 O7 2.730(11) .
Th1 O8 2.587(13) .
Th2 O1 2.371(9) 13_565
Th2 O1 2.371(9) .
Th2 O2 2.353(8) 10_556
Th2 O2 2.353(8) .
Th2 O3 2.478(5) .
Th2 O3 2.478(5) 13_565
Th2 O3 2.478(5) 10_556
Th2 O3 2.478(5) 6_566
Th2 O6 2.69(2) .
Th2 O6 2.69(2) 13_565
O3 C1 1.238(12) .
O4 C1 1.246(12) .
C1 C2 1.488(11) .
C2 C3 1.353(15) .
C2 C7 1.476(16) .
C3 H3 0.9500 .
C3 C4 1.415(15) .
C4 C5 1.375(18) .
C4 C8 1.561(10) .
C5 C5 1.494(19) 7
C5 C6 1.433(19) .
C6 H6 0.9500 .
C6 C7 1.410(16) .
C7 H7 0.9500 .
C8 H8A 0.9800 .
C8 H8B 0.9800 .
C8 H8C 0.9800 .
O5 C9 1.243(14) .
C9 C10 1.480(15) .
C10 C11 1.404(14) .
C10 C11 1.404(14) 13_565
C10 C11 1.404(14) 14
C10 C11 1.404(14) 2_565
C11 C11 0.98(4) 14
C11 H11 0.9611 .
C11 C12 1.414(15) .
C11 C12 1.73(3) 14
C12 C12 1.00(4) 14
C12 H12 0.9592 .
C12 C13 1.422(14) .
C12 C14 1.544(10) .
C13 C13 1.505(10) 5
C14 H12 0.5936 .
C14 C14 1.39(7) 10
C14 H14A 0.9628 .
C14 H14B 0.9606 .
C14 H14C 0.9596 .
O6 O6 0.66(7) 13_565

loop_
_geom_torsion_atom_site_label_1
_geom_torsion_atom_site_label_2
_geom_torsion_atom_site_label_3
_geom_torsion_atom_site_label_4
_geom_torsion
_geom_torsion_site_symmetry_1
_geom_torsion_site_symmetry_4
Th1 O4 C1 O3 -4(2) . .
Th1 O4 C1 C2 176.3(8) . .
Th1 O5 C9 O5 0.000(6) . 2_565
Th1 O5 C9 C10 180.000(4) . .
Th2 O3 C1 O4 0.1(18) . .
Th2 O3 C1 C2 179.9(7) . .
O3 C1 C2 C3 10.8(18) . .
O3 C1 C2 C7 -169.0(11) . .
O4 C1 C2 C3 -169.3(12) . .
O4 C1 C2 C7 10.8(17) . .
C1 C2 C3 C4 -179.9(13) . .
C1 C2 C7 C6 -175.0(13) . .
C2 C3 C4 C5 -6(2) . .
C2 C3 C4 C8 -176.2(16) . .
C3 C2 C7 C6 5(2) . .
C3 C4 C5 C5 -172.5(15) . 7
C3 C4 C5 C6 7(3) . .
C4 C5 C6 C7 -2(3) . .
C5 C5 C6 C7 177.7(16) 7 .
C5 C6 C7 C2 -4(2) . .
C7 C2 C3 C4 0(2) . .
C8 C4 C5 C5 -3(3) . 7
C8 C4 C5 C6 176.5(19) . .
O5 C9 C10 C11 156.1(10) . 2_565
O5 C9 C10 C11 23.9(10) . 14
O5 C9 C10 C11 156.1(10) 2_565 .
O5 C9 C10 C11 -23.9(10) 2_565 2_565
O5 C9 C10 C11 -23.9(10) . .
O5 C9 C10 C11 23.9(10) 2_565 13_565
O5 C9 C10 C11 -156.1(10) 2_565 14
O5 C9 C10 C11 -156.1(10) . 13_565
C9 C10 C11 C11 102.7(9) . 14
C9 C10 C11 C12 146.9(11) . 14
C9 C10 C11 C12 180.0(3) . .
C10 C11 C12 C11 -66.1(10) . 14
C10 C11 C12 C12 -66.1(10) . 14
C10 C11 C12 C13 0.0(5) . .
C10 C11 C12 C14 180.0(3) . .
C11 C10 C11 C11 -77.3(9) 2_565 14
C11 C10 C11 C11 -118(2) 13_565 14
C11 C10 C11 C12 -74(2) 13_565 14
C11 C10 C11 C12 44.2(19) 14 14
C11 C10 C11 C12 77.3(9) 14 .
C11 C10 C11 C12 0.0(3) 2_565 .
C11 C10 C11 C12 -41.2(19) 13_565 .
C11 C10 C11 C12 -33.1(11) 2_565 14
C11 C11 C12 C12 0.005(2) 14 14
C11 C11 C12 C13 66.1(10) 14 .
C11 C11 C12 C14 -113.9(11) 14 .
C11 C12 C13 C12 0.0(3) . 2_565
C11 C12 C13 C12 31.9(10) 14 2_565
C11 C12 C13 C12 42.1(19) . 13_565
C11 C12 C13 C12 74(2) 14 13_565
C11 C12 C13 C12 -45.8(16) 14 14
C11 C12 C13 C12 -77.7(8) . 14
C11 C12 C13 C13 -148.1(10) 14 5
C11 C12 C13 C13 180.0(3) . 5
C11 C12 C14 C14 -180.0(3) . 10
C11 C12 C14 C14 138.8(16) 14 10
C12 C11 C12 C11 -0.005(3) 14 14
C12 C11 C12 C13 66.1(10) 14 .
C12 C11 C12 C14 -113.9(11) 14 .
C12 C12 C13 C12 119.8(19) 14 13_565
C12 C12 C13 C12 77.7(7) 14 2_565
C12 C12 C13 C13 -102.3(7) 14 5
C12 C12 C14 C14 77.7(7) 14 10
C13 C12 C14 C14 0.0(6) . 10
C14 C12 C13 C12 -180.0(6) . 2_565
C14 C12 C13 C12 -137.9(19) . 13_565
C14 C12 C13 C12 102.3(9) . 14
C14 C12 C13 C13 0.0(6) . 5

loop_
_platon_squeeze_void_nr
_platon_squeeze_void_average_x
_platon_squeeze_void_average_y
_platon_squeeze_void_average_z
_platon_squeeze_void_volume
_platon_squeeze_void_count_electrons
_platon_squeeze_void_content
1 -0.012 -0.008 -0.035 7648 4666 ' '
